data_2012486
loop_
_publ_author_name
'Bond, Andrew D.'

_publ_section_title
;
 Redetermination of the twinned structure of triacetone amine
 monohydrate
;
_journal_issue 2
_journal_name_full 'Acta Crystallographica Section C'
_journal_page_first o115
_journal_page_last o116
_journal_paper_doi 10.1107/S0108270101021527
_journal_volume 58
_journal_year 2002
_chemical_formula_moiety 'C9 H17 N O , H2 O'
_chemical_formula_sum 'C9 H19 N O2'
_chemical_formula_weight 173.25
_chemical_melting_point .311E-305
_chemical_name_common 'triacetone amine monohydrate'
_chemical_name_systematic
;
2,2,6,6-tetramethylpiperidin-4-one monohydrate
;
_space_group_IT_number 14
_symmetry_cell_setting monoclinic
_symmetry_space_group_name_Hall '-P 2ybc'
_symmetry_space_group_name_H-M 'P 1 21/c 1'
_atom_sites_solution_hydrogens geom
_atom_sites_solution_primary direct
_atom_sites_solution_secondary difmap
_cell_angle_alpha 90
_cell_angle_beta 90.084(3)
_cell_angle_gamma 90
_cell_formula_units_Z 8
_cell_length_a 9.0860(4)
_cell_length_b 13.0550(6)
_cell_length_c 17.7367(6)
_cell_measurement_reflns_used 11277
_cell_measurement_temperature 180(2)
_cell_measurement_theta_max 25.03
_cell_measurement_theta_min 1.00
_cell_volume 2103.88(15)
_computing_cell_refinement 'HKL SCALEPACK (Otwinowski & Minor, 1997)'
_computing_data_collection 'COLLECT (Nonius, 1998)'
_computing_data_reduction 'HKL DENZO (Otwinowski & Minor, 1997) and SCALEPACK'
_computing_molecular_graphics 'XP (Sheldrick, 1993)'
_computing_publication_material SHELXL97
_computing_structure_refinement 'SHELXL97 (Sheldrick, 1997)'
_computing_structure_solution 'SIR92 (Altomare et al., 1994)'
_diffrn_ambient_temperature 180(2)
_diffrn_measured_fraction_theta_full .991
_diffrn_measured_fraction_theta_max .991
_diffrn_measurement_device_type 'Nonius KappaCCD'
_diffrn_measurement_method 'Thin slice \w and \f scans'
_diffrn_radiation_monochromator graphite
_diffrn_radiation_source 'fine-focus sealed tube'
_diffrn_radiation_type MoK\a
_diffrn_radiation_wavelength .7107
_diffrn_reflns_av_R_equivalents .047
_diffrn_reflns_av_sigmaI/netI .048
_diffrn_reflns_limit_h_max 10
_diffrn_reflns_limit_h_min -10
_diffrn_reflns_limit_k_max 15
_diffrn_reflns_limit_k_min -15
_diffrn_reflns_limit_l_max 21
_diffrn_reflns_limit_l_min -21
_diffrn_reflns_number 15306
_diffrn_reflns_theta_full 25.02
_diffrn_reflns_theta_max 25.02
_diffrn_reflns_theta_min 3.57
_diffrn_standards_number 0
_exptl_absorpt_coefficient_mu .076
_exptl_absorpt_correction_T_max .979
_exptl_absorpt_correction_T_min .934
_exptl_absorpt_correction_type multi-scan
_exptl_absorpt_process_details '(SORTAV; Blessing, 1995)'
_exptl_crystal_colour colourless
_exptl_crystal_density_diffrn 1.094
_exptl_crystal_density_meas ?
_exptl_crystal_density_method 'not measured'
_exptl_crystal_description block
_exptl_crystal_F_000 768
_exptl_crystal_size_max .37
_exptl_crystal_size_mid .30
_exptl_crystal_size_min .30
_refine_diff_density_max .51
_refine_diff_density_min -.30
_refine_ls_extinction_coef .021(3)
_refine_ls_extinction_expression Fc^*^=kFc[1+0.001xFc^2^\l^3^/sin(2\q)]^-1/4^
_refine_ls_extinction_method 'SHELXL97 (Sheldrick, 1997)'
_refine_ls_goodness_of_fit_ref 1.042
_refine_ls_hydrogen_treatment mixed
_refine_ls_matrix_type full
_refine_ls_number_parameters 246
_refine_ls_number_reflns 3679
_refine_ls_number_restraints 7
_refine_ls_restrained_S_all 1.041
_refine_ls_R_factor_all .075
_refine_ls_R_factor_gt .053
_refine_ls_shift/su_max .001
_refine_ls_shift/su_mean .000
_refine_ls_structure_factor_coef Fsqd
_refine_ls_weighting_details 'calc w = 1/[\s^2^(Fo^2^)+(0.073P)^2^+0.408P] where P=(Fo^2^+2Fc^2^)/3'
_refine_ls_weighting_scheme calc
_refine_ls_wR_factor_gt .126
_refine_ls_wR_factor_ref .139
_reflns_number_gt 2795
_reflns_number_total 3679
_reflns_threshold_expression I>2\s(I)
_cod_data_source_file bm1480.cif
_cod_data_source_block I
_cod_depositor_comments
;
The following automatic conversions were performed:

'_exptl_crystal_density_meas' value 'not measured' was changed to '?'
- the value is perceived as not measured.

Automatic conversion script
Id: cif_fix_values 3008 2015-01-20 13:52:24Z robertas 
;
_cod_original_cell_volume 2103.89(15)
_cod_original_sg_symbol_H-M 'P 21/c'
_cod_database_code 2012486
_cod_database_fobs_code 2012486

loop_
_symmetry_equiv_pos_as_xyz
'x, y, z'
'-x, y+1/2, -z+1/2'
'-x, -y, -z'
'x, -y-1/2, z-1/2'

loop_
_atom_site_label
_atom_site_fract_x
_atom_site_fract_y
_atom_site_fract_z
_atom_site_U_iso_or_equiv
_atom_site_adp_type
_atom_site_calc_flag
_atom_site_refinement_flags
_atom_site_occupancy
_atom_site_disorder_assembly
_atom_site_disorder_group
_atom_site_type_symbol
O100 .8645(2) .2267(2) .31352(12) .0829(8) Uani d D 1 . . O
H100 .805(3) .238(3) .3522(11) .099 Uiso d D 1 . . H
H101 .818(3) .240(3) .2707(12) .099 Uiso d D 1 . . H
O101 .3567(2) .20849(17) -.05934(11) .0596(6) Uani d D 1 . . O
H102 .306(3) .234(2) -.0211(10) .071 Uiso d D 1 . . H
H103 .301(3) .209(2) -.1005(10) .071 Uiso d D 1 . . H
O1A .7511(3) .2686(2) .16842(11) .0918(9) Uani d . 1 . . O
N1A .6968(2) .24812(14) -.05136(11) .0334(5) Uani d . 1 . . N
H1NA .606(3) .2402(19) -.0638(15) .040 Uiso d . 1 . . H
C1A .6874(3) .2594(2) .10801(14) .0529(7) Uani d . 1 . . C
C2A .6355(3) .3487(2) .06436(13) .0458(6) Uani d . 1 . . C
H2AA .6613 .4125 .0915 .055 Uiso calc R 1 . . H
H2AB .5271 .3458 .0593 .055 Uiso calc R 1 . . H
C3A .6598(3) .1583(2) .07113(14) .0538(7) Uani d . 1 . . C
H3AA .5525 .1475 .0651 .065 Uiso calc R 1 . . H
H3AB .6992 .1025 .1032 .065 Uiso calc R 1 . . H
C4A .7070(3) .34985(18) -.01537(12) .0381(6) Uani d . 1 . . C
C5A .7358(3) .15571(19) -.00754(13) .0434(6) Uani d . 1 . . C
C6A .8652(3) .3890(2) -.00916(15) .0574(8) Uani d . 1 . . C
H6AA .9149 .3807 -.0578 .086 Uiso calc R 1 . . H
H6AB .9178 .3497 .0295 .086 Uiso calc R 1 . . H
H6AC .8644 .4616 .0048 .086 Uiso calc R 1 . . H
C7A .6209(3) .42269(18) -.06626(15) .0521(7) Uani d . 1 . . C
H7AA .6614 .4201 -.1174 .078 Uiso calc R 1 . . H
H7AB .6289 .4927 -.0467 .078 Uiso calc R 1 . . H
H7AC .5172 .4021 -.0674 .078 Uiso calc R 1 . . H
C8A .6794(4) .0646(2) -.05218(18) .0691(9) Uani d . 1 . . C
H8AA .5736 .0725 -.0612 .104 Uiso calc R 1 . . H
H8AB .6972 .0016 -.0236 .104 Uiso calc R 1 . . H
H8AC .7311 .0610 -.1006 .104 Uiso calc R 1 . . H
C9A .9034(3) .1463(3) .00321(16) .0646(9) Uani d . 1 . . C
H9AA .9367 .1970 .0403 .097 Uiso calc R 1 . . H
H9AB .9528 .1586 -.0450 .097 Uiso calc R 1 . . H
H9AC .9274 .0773 .0212 .097 Uiso calc R 1 . . H
O1B .2392(2) .29864(16) .07831(9) .0620(6) Uani d . 1 . . O
N1B .1957(2) .27460(13) .30070(10) .0319(5) Uani d . 1 . . N
H1NB .099(3) .2670(17) .3147(15) .038 Uiso d . 1 . . H
C1B .1829(3) .28667(19) .13980(13) .0400(6) Uani d . 1 . . C
C2B .1667(3) .18482(18) .17761(14) .0475(7) Uani d . 1 . . C
H2BA .2112 .1310 .1456 .057 Uiso calc R 1 . . H
H2BB .0609 .1688 .1836 .057 Uiso calc R 1 . . H
C3B .1264(3) .37406(18) .18529(12) .0393(6) Uani d . 1 . . C
H3BA .0183 .3678 .1906 .047 Uiso calc R 1 . . H
H3BB .1474 .4390 .1586 .047 Uiso calc R 1 . . H
C4B .2423(3) .18454(18) .25599(13) .0410(6) Uani d . 1 . . C
C5B .1979(3) .37719(16) .26464(12) .0355(6) Uani d . 1 . . C
C6B .1930(4) .09084(19) .30047(16) .0620(8) Uani d . 1 . . C
H6BA .2427 .0900 .3495 .093 Uiso calc R 1 . . H
H6BB .2183 .0286 .2724 .093 Uiso calc R 1 . . H
H6BC .0862 .0936 .3081 .093 Uiso calc R 1 . . H
C7B .4101(3) .1816(2) .24650(18) .0645(8) Uani d . 1 . . C
H7BA .4574 .1928 .2955 .097 Uiso calc R 1 . . H
H7BB .4406 .2354 .2113 .097 Uiso calc R 1 . . H
H7BC .4395 .1146 .2266 .097 Uiso calc R 1 . . H
C8B .3528(3) .4215(2) .25951(14) .0555(7) Uani d . 1 . . C
H8BA .4029 .4132 .3081 .083 Uiso calc R 1 . . H
H8BB .3470 .4944 .2469 .083 Uiso calc R 1 . . H
H8BC .4080 .3853 .2203 .083 Uiso calc R 1 . . H
C9B .1065(3) .44628(19) .31553(14) .0537(7) Uani d . 1 . . C
H9BA .1501 .4477 .3661 .081 Uiso calc R 1 . . H
H9BB .0058 .4198 .3185 .081 Uiso calc R 1 . . H
H9BC .1048 .5158 .2947 .081 Uiso calc R 1 . . H

loop_
_atom_site_aniso_label
_atom_site_aniso_U_11
_atom_site_aniso_U_22
_atom_site_aniso_U_33
_atom_site_aniso_U_12
_atom_site_aniso_U_13
_atom_site_aniso_U_23
O100 .0399(12) .172(2) .0372(11) .0005(14) .0048(10) .0081(14)
O101 .0459(12) .0915(15) .0413(10) .0094(10) -.0079(9) -.0153(11)
O1A .0620(15) .184(3) .0293(11) -.0062(17) -.0088(11) .0108(12)
N1A .0321(11) .0404(10) .0276(10) .0019(10) .0020(9) .0006(8)
C1A .0336(14) .098(2) .0272(14) -.0013(15) .0087(12) .0053(13)
C2A .0437(16) .0570(15) .0368(13) -.0058(12) .0038(12) -.0125(12)
C3A .0537(17) .0610(16) .0466(15) .0153(14) .0111(14) .0243(13)
C4A .0365(14) .0428(13) .0350(12) -.0063(11) .0020(10) -.0046(10)
C5A .0451(15) .0444(14) .0408(13) .0127(12) .0070(12) .0092(11)
C6A .0490(17) .0695(18) .0537(16) -.0190(16) .0049(13) -.0077(14)
C7A .0590(17) .0363(13) .0610(16) .0007(12) .0020(14) .0055(12)
C8A .086(2) .0383(14) .083(2) .0100(16) .0149(18) .0019(14)
C9A .0536(18) .089(2) .0510(16) .0284(17) .0075(14) .0159(16)
O1B .0662(13) .0894(14) .0306(10) -.0084(11) .0090(10) -.0055(9)
N1B .0293(10) .0344(10) .0320(11) -.0018(8) .0035(9) .0036(7)
C1B .0356(14) .0562(15) .0280(13) -.0037(12) -.0034(11) -.0047(11)
C2B .0597(17) .0406(14) .0422(14) .0044(13) -.0046(13) -.0114(11)
C3B .0426(15) .0414(13) .0337(12) -.0039(11) -.0035(11) .0058(10)
C4B .0475(15) .0356(12) .0400(13) .0081(11) -.0017(12) -.0038(10)
C5B .0448(14) .0315(11) .0304(11) -.0045(11) -.0015(10) .0009(9)
C6B .087(2) .0351(13) .0634(18) .0036(15) -.0107(17) .0064(12)
C7B .0478(17) .080(2) .0655(18) .0241(15) .0008(15) -.0043(16)
C8B .0565(17) .0619(17) .0479(15) -.0260(14) -.0065(13) .0104(13)
C9B .078(2) .0407(14) .0420(13) .0089(14) .0001(14) -.0058(11)

loop_
_atom_type_symbol
_atom_type_description
_atom_type_scat_dispersion_real
_atom_type_scat_dispersion_imag
_atom_type_scat_source
C C .0033 .0016 'International Tables Vol C Tables 4.2.6.8 and 6.1.1.4'
H H .0000 .0000 'International Tables Vol C Tables 4.2.6.8 and 6.1.1.4'
N N .0061 .0033 'International Tables Vol C Tables 4.2.6.8 and 6.1.1.4'
O O .0106 .0060 'International Tables Vol C Tables 4.2.6.8 and 6.1.1.4'

loop_
_geom_angle_atom_site_label_1
_geom_angle_atom_site_label_2
_geom_angle_atom_site_label_3
_geom_angle
_geom_angle_publ_flag
H100 O100 H101 109.9(13) no
H102 O101 H103 109.1(12) no
C4A N1A C5A 119.49(19) no
C4A N1A H1NA 106.2(17) no
C5A N1A H1NA 105.4(17) no
O1A C1A C2A 122.2(3) no
O1A C1A C3A 123.3(3) no
C2A C1A C3A 114.5(2) no
C1A C2A C4A 110.5(2) no
C1A C2A H2AA 109.5 no
C4A C2A H2AA 109.5 no
C1A C2A H2AB 109.5 no
C4A C2A H2AB 109.5 no
H2AA C2A H2AB 108.1 no
C1A C3A C5A 109.7(2) no
C1A C3A H3AA 109.7 no
C5A C3A H3AA 109.7 no
C1A C3A H3AB 109.7 no
C5A C3A H3AB 109.7 no
H3AA C3A H3AB 108.2 no
N1A C4A C7A 105.86(18) no
N1A C4A C6A 112.9(2) no
C7A C4A C6A 108.4(2) no
N1A C4A C2A 110.97(18) no
C7A C4A C2A 109.2(2) no
C6A C4A C2A 109.3(2) no
N1A C5A C8A 106.5(2) no
N1A C5A C9A 111.5(2) no
C8A C5A C9A 109.6(2) no
N1A C5A C3A 110.31(19) no
C8A C5A C3A 109.5(2) no
C9A C5A C3A 109.3(2) no
C4A C6A H6AA 109.5 no
C4A C6A H6AB 109.5 no
H6AA C6A H6AB 109.5 no
C4A C6A H6AC 109.5 no
H6AA C6A H6AC 109.5 no
H6AB C6A H6AC 109.5 no
C4A C7A H7AA 109.5 no
C4A C7A H7AB 109.5 no
H7AA C7A H7AB 109.5 no
C4A C7A H7AC 109.5 no
H7AA C7A H7AC 109.5 no
H7AB C7A H7AC 109.5 no
C5A C8A H8AA 109.5 no
C5A C8A H8AB 109.5 no
H8AA C8A H8AB 109.5 no
C5A C8A H8AC 109.5 no
H8AA C8A H8AC 109.5 no
H8AB C8A H8AC 109.5 no
C5A C9A H9AA 109.5 no
C5A C9A H9AB 109.5 no
H9AA C9A H9AB 109.5 no
C5A C9A H9AC 109.5 no
H9AA C9A H9AC 109.5 no
H9AB C9A H9AC 109.5 no
C4B N1B C5B 118.80(18) no
C4B N1B H1NB 109.5(15) no
C5B N1B H1NB 103.1(15) no
O1B C1B C3B 122.2(2) no
O1B C1B C2B 123.9(2) no
C3B C1B C2B 113.8(2) no
C1B C2B C4B 111.1(2) no
C1B C2B H2BA 109.4 no
C4B C2B H2BA 109.4 no
C1B C2B H2BB 109.4 no
C4B C2B H2BB 109.4 no
H2BA C2B H2BB 108.0 no
C1B C3B C5B 111.58(19) no
C1B C3B H3BA 109.3 no
C5B C3B H3BA 109.3 no
C1B C3B H3BB 109.3 no
C5B C3B H3BB 109.3 no
H3BA C3B H3BB 108.0 no
N1B C4B C6B 106.0(2) no
N1B C4B C7B 111.3(2) no
C6B C4B C7B 109.2(2) no
N1B C4B C2B 110.61(19) no
C6B C4B C2B 109.6(2) no
C7B C4B C2B 109.9(2) no
N1B C5B C9B 105.74(18) no
N1B C5B C8B 112.39(19) no
C9B C5B C8B 108.4(2) no
N1B C5B C3B 111.20(17) no
C9B C5B C3B 109.00(19) no
C8B C5B C3B 109.98(18) no
C4B C6B H6BA 109.5 no
C4B C6B H6BB 109.5 no
H6BA C6B H6BB 109.5 no
C4B C6B H6BC 109.5 no
H6BA C6B H6BC 109.5 no
H6BB C6B H6BC 109.5 no
C4B C7B H7BA 109.5 no
C4B C7B H7BB 109.5 no
H7BA C7B H7BB 109.5 no
C4B C7B H7BC 109.5 no
H7BA C7B H7BC 109.5 no
H7BB C7B H7BC 109.5 no
C5B C8B H8BA 109.5 no
C5B C8B H8BB 109.5 no
H8BA C8B H8BB 109.5 no
C5B C8B H8BC 109.5 no
H8BA C8B H8BC 109.5 no
H8BB C8B H8BC 109.5 no
C5B C9B H9BA 109.5 no
C5B C9B H9BB 109.5 no
H9BA C9B H9BB 109.5 no
C5B C9B H9BC 109.5 no
H9BA C9B H9BC 109.5 no
H9BB C9B H9BC 109.5 no

loop_
_geom_bond_atom_site_label_1
_geom_bond_atom_site_label_2
_geom_bond_site_symmetry_2
_geom_bond_distance
_geom_bond_publ_flag
O100 H100 . .890(10) no
O100 H101 . .890(10) no
O101 H102 . .890(10) no
O101 H103 . .890(10) no
O1A C1A . 1.223(3) no
N1A C4A . 1.476(3) no
N1A C5A . 1.478(3) no
N1A H1NA . .86(3) no
C1A C2A . 1.476(4) no
C1A C3A . 1.494(4) no
C2A C4A . 1.557(3) no
C2A H2AA . .9900 no
C2A H2AB . .9900 no
C3A C5A . 1.558(3) no
C3A H3AA . .9900 no
C3A H3AB . .9900 no
C4A C7A . 1.526(4) no
C4A C6A . 1.530(3) no
C5A C8A . 1.517(4) no
C5A C9A . 1.540(4) no
C6A H6AA . .9800 no
C6A H6AB . .9800 no
C6A H6AC . .9800 no
C7A H7AA . .9800 no
C7A H7AB . .9800 no
C7A H7AC . .9800 no
C8A H8AA . .9800 no
C8A H8AB . .9800 no
C8A H8AC . .9800 no
C9A H9AA . .9800 no
C9A H9AB . .9800 no
C9A H9AC . .9800 no
O1B C1B . 1.216(3) no
N1B C4B . 1.480(3) no
N1B C5B . 1.484(3) no
N1B H1NB . .92(3) no
C1B C3B . 1.489(3) no
C1B C2B . 1.497(3) no
C2B C4B . 1.550(3) no
C2B H2BA . .9900 no
C2B H2BB . .9900 no
C3B C5B . 1.550(3) no
C3B H3BA . .9900 no
C3B H3BB . .9900 no
C4B C6B . 1.523(4) no
C4B C7B . 1.534(4) no
C5B C9B . 1.523(3) no
C5B C8B . 1.524(3) no
C6B H6BA . .9800 no
C6B H6BB . .9800 no
C6B H6BC . .9800 no
C7B H7BA . .9800 no
C7B H7BB . .9800 no
C7B H7BC . .9800 no
C8B H8BA . .9800 no
C8B H8BB . .9800 no
C8B H8BC . .9800 no
C9B H9BA . .9800 no
C9B H9BB . .9800 no
C9B H9BC . .9800 no

loop_
_geom_hbond_atom_site_label_D
_geom_hbond_atom_site_label_H
_geom_hbond_atom_site_label_A
_geom_hbond_site_symmetry_A
_geom_hbond_distance_DH
_geom_hbond_distance_HA
_geom_hbond_distance_DA
_geom_hbond_angle_DHA
_geom_hbond_publ_flag
O100 H100 N1A 4_566 .890(10) 1.980(10) 2.861(3) 171(3) yes
O100 H101 O1A . .890(10) 1.950(10) 2.824(3) 170(3) yes
O101 H102 O1B . .890(10) 2.050(10) 2.914(3) 166(3) yes
O101 H103 N1B 4_565 .890(10) 2.010(10) 2.888(3) 171(3) yes
N1A H1NA O101 . .86(3) 2.31(3) 3.136(3) 163(2) yes
N1B H1NB O100 1_455 .92(3) 2.19(3) 3.082(3) 162(2) yes

loop_
_geom_torsion_atom_site_label_1
_geom_torsion_atom_site_label_2
_geom_torsion_atom_site_label_3
_geom_torsion_atom_site_label_4
_geom_torsion
_geom_torsion_publ_flag
O1A C1A C2A C4A 121.2(3) no
C3A C1A C2A C4A -57.0(3) no
O1A C1A C3A C5A -119.9(3) no
C2A C1A C3A C5A 58.3(3) no
C5A N1A C4A C7A -164.7(2) no
C5A N1A C4A C6A 76.9(3) no
C5A N1A C4A C2A -46.3(3) no
C1A C2A C4A N1A 47.6(3) no
C1A C2A C4A C7A 164.0(2) no
C1A C2A C4A C6A -77.6(3) no
C4A N1A C5A C8A 166.5(2) no
C4A N1A C5A C9A -74.0(3) no
C4A N1A C5A C3A 47.7(3) no
C1A C3A C5A N1A -50.0(3) no
C1A C3A C5A C8A -167.0(2) no
C1A C3A C5A C9A 72.9(3) no
O1B C1B C2B C4B 122.6(2) no
C3B C1B C2B C4B -56.0(3) no
O1B C1B C3B C5B -123.9(2) no
C2B C1B C3B C5B 54.8(3) no
C5B N1B C4B C6B -166.5(2) no
C5B N1B C4B C7B 74.8(3) no
C5B N1B C4B C2B -47.7(3) no
C1B C2B C4B N1B 49.8(3) no
C1B C2B C4B C6B 166.3(2) no
C1B C2B C4B C7B -73.6(3) no
C4B N1B C5B C9B 164.7(2) no
C4B N1B C5B C8B -77.2(3) no
C4B N1B C5B C3B 46.6(3) no
C1B C3B C5B N1B -47.5(3) no
C1B C3B C5B C9B -163.7(2) no
C1B C3B C5B C8B 77.7(2) no

loop_
_cod_related_entry_id
_cod_related_entry_database
_cod_related_entry_code
1 ChemSpider 11398491
